data_7223090
loop_
_publ_author_name
'Wang, Chao'
'Huang, Ling ling'
'Lu, Min'
'Zhao, Bei'
'Wang, Yaorong'
'Zhang, Yong'
'Shen, Qi'
'Yao, Yingming'

_publ_section_title
;
 Anionic phenoxy-amido rare-earth complexes as efficient catalysts for
 amidation of aldehydes with amines
;
_journal_name_full 'RSC Adv.'
_journal_paper_doi 10.1039/C5RA20285J
_journal_year 2015
_chemical_formula_moiety 'C56 H86 N3 O4 Br2 Li2 Si2 Sm'
_chemical_formula_sum 'C56 H86 Br2 Li2 N3 O4 Si2 Sm'
_chemical_formula_weight 1245.51
_chemical_name_systematic
; 
 ? 
;
_space_group_IT_number 110
_symmetry_cell_setting tetragonal
_symmetry_Int_Tables_number 110
_symmetry_space_group_name_Hall 'I 4bw -2c'
_symmetry_space_group_name_H-M 'I 41 c d'
_atom_sites_solution_hydrogens geom
_atom_sites_solution_primary direct
_atom_sites_solution_secondary difmap
_audit_creation_method SHELXL-97
_audit_update_record
;
2015-07-14 deposited with the CCDC.
2015-10-28 downloaded from the CCDC.
;
_cell_angle_alpha 90.00
_cell_angle_beta 90.00
_cell_angle_gamma 90.00
_cell_formula_units_Z 8
_cell_length_a 21.6583(16)
_cell_length_b 21.6583(16)
_cell_length_c 26.562(3)
_cell_measurement_reflns_used 13365
_cell_measurement_temperature 223(2)
_cell_measurement_theta_max 27.5
_cell_measurement_theta_min 3.1
_cell_volume 12459.8(19)
_computing_cell_refinement CrystalClear
_computing_data_collection CrystalClear
_computing_data_reduction CrystalStructure
_computing_publication_material 'CrystalStructure 3.7.0'
_computing_structure_refinement 'SHELXL-97 (Sheldrick, 1997)'
_computing_structure_solution 'SHELXS-97 (Sheldrick, 1990)'
_diffrn_ambient_temperature 223(2)
_diffrn_detector_area_resol_mean 14.63
_diffrn_measured_fraction_theta_full 0.996
_diffrn_measured_fraction_theta_max 0.996
_diffrn_measurement_device_type 'Rigaku Saturn'
_diffrn_measurement_method \w
_diffrn_radiation_monochromator graphite
_diffrn_radiation_source 'fine-focus sealed tube'
_diffrn_radiation_type MoK\a
_diffrn_radiation_wavelength 0.71075
_diffrn_reflns_av_R_equivalents 0.0575
_diffrn_reflns_av_sigmaI/netI 0.0553
_diffrn_reflns_limit_h_max 23
_diffrn_reflns_limit_h_min -28
_diffrn_reflns_limit_k_max 21
_diffrn_reflns_limit_k_min -28
_diffrn_reflns_limit_l_max 25
_diffrn_reflns_limit_l_min -34
_diffrn_reflns_number 28574
_diffrn_reflns_theta_full 27.50
_diffrn_reflns_theta_max 27.50
_diffrn_reflns_theta_min 3.12
_exptl_absorpt_coefficient_mu 2.306
_exptl_absorpt_correction_T_max 0.610
_exptl_absorpt_correction_T_min 0.448
_exptl_absorpt_correction_type multi-scan
_exptl_absorpt_process_details 'Jacobson, R. (1998) Private communication'
_exptl_crystal_colour colorless
_exptl_crystal_density_diffrn 1.328
_exptl_crystal_density_method 'not measured'
_exptl_crystal_description block
_exptl_crystal_F_000 5128
_exptl_crystal_size_max 0.40
_exptl_crystal_size_mid 0.38
_exptl_crystal_size_min 0.30
_refine_diff_density_max 0.879
_refine_diff_density_min -0.771
_refine_diff_density_rms 0.064
_refine_ls_abs_structure_details 'Flack H D (1983), Acta Cryst. A39, 876-881'
_refine_ls_abs_structure_Flack 0.020(15)
_refine_ls_extinction_method none
_refine_ls_goodness_of_fit_ref 1.240
_refine_ls_hydrogen_treatment mixed
_refine_ls_matrix_type full
_refine_ls_number_parameters 318
_refine_ls_number_reflns 6440
_refine_ls_number_restraints 13
_refine_ls_restrained_S_all 1.242
_refine_ls_R_factor_all 0.0873
_refine_ls_R_factor_gt 0.0680
_refine_ls_shift/su_max 0.001
_refine_ls_shift/su_mean 0.000
_refine_ls_structure_factor_coef Fsqd
_refine_ls_weighting_details 'calc w=1/[\s^2^(Fo^2^)+(0.0200P)^2^+22.3075P] where P=(Fo^2^+2Fc^2^)/3'
_refine_ls_weighting_scheme calc
_refine_ls_wR_factor_gt 0.0986
_refine_ls_wR_factor_ref 0.1041
_reflns_number_gt 5218
_reflns_number_total 6440
_reflns_threshold_expression >2sigma(I)
_cod_data_source_file c5ra20285j2.cif
_cod_data_source_block complex7
_cod_original_cell_volume 12459.9(18)
_cod_database_code 7223090

loop_
_symmetry_equiv_pos_as_xyz
'x, y, z'
'-y, x+1/2, z+1/4'
'-x+1/2, -y+1/2, z+1/2'
'y+1/2, -x, z+3/4'
'-x, y, z+1/2'
'y, x+1/2, z+3/4'
'x+1/2, -y+1/2, z'
'-y+1/2, -x, z+1/4'
'x+1/2, y+1/2, z+1/2'
'-y+1/2, x+1, z+3/4'
'-x+1, -y+1, z+1'
'y+1, -x+1/2, z+5/4'
'-x+1/2, y+1/2, z+1'
'y+1/2, x+1, z+5/4'
'x+1, -y+1, z+1/2'
'-y+1, -x+1/2, z+3/4'

loop_
_atom_site_label
_atom_site_type_symbol
_atom_site_fract_x
_atom_site_fract_y
_atom_site_fract_z
_atom_site_U_iso_or_equiv
_atom_site_adp_type
_atom_site_occupancy
_atom_site_symmetry_multiplicity
_atom_site_calc_flag
_atom_site_refinement_flags
_atom_site_disorder_assembly
_atom_site_disorder_group
Sm1 Sm 0.5000 0.5000 0.59194(5) 0.03593(11) Uani 1 2 d S . .
Br1 Br 0.60044(5) 0.83546(4) 0.56861(5) 0.0909(3) Uani 1 1 d . . .
Si1 Si 0.48296(10) 0.56728(11) 0.47479(9) 0.0580(6) Uani 1 1 d . . .
O1 O 0.40015(18) 0.50441(18) 0.61947(18) 0.0410(10) Uani 1 1 d . . .
O2 O 0.3651(3) 0.4229(3) 0.7237(3) 0.085(2) Uani 1 1 d D . .
N1 N 0.5067(2) 0.5883(2) 0.6470(2) 0.0419(13) Uani 1 1 d . . .
N2 N 0.5000 0.5000 0.5057(3) 0.0461(19) Uani 1 2 d S . .
C1 C 0.3663(3) 0.5553(3) 0.6317(3) 0.0417(16) Uani 1 1 d . . .
C2 C 0.3059(3) 0.5654(3) 0.6127(3) 0.0379(15) Uani 1 1 d . . .
C3 C 0.2765(3) 0.6194(3) 0.6268(3) 0.0451(17) Uani 1 1 d . . .
H3 H 0.2367 0.6266 0.6139 0.054 Uiso 1 1 calc R . .
C4 C 0.3015(3) 0.6638(3) 0.6586(3) 0.0479(17) Uani 1 1 d . A .
C5 C 0.3600(3) 0.6515(3) 0.6779(3) 0.0454(17) Uani 1 1 d . . .
H5 H 0.3780 0.6799 0.7003 0.054 Uiso 1 1 calc R . .
C6 C 0.3924(3) 0.5989(3) 0.6651(2) 0.0371(15) Uani 1 1 d . . .
C7 C 0.2746(3) 0.5180(3) 0.5787(3) 0.049(2) Uani 1 1 d . . .
C8 C 0.3114(4) 0.5084(4) 0.5293(3) 0.060(2) Uani 1 1 d . . .
H8A H 0.3113 0.5464 0.5099 0.090 Uiso 1 1 calc R . .
H8B H 0.2923 0.4758 0.5097 0.090 Uiso 1 1 calc R . .
H8C H 0.3536 0.4970 0.5372 0.090 Uiso 1 1 calc R . .
C9 C 0.2674(3) 0.4566(3) 0.6053(3) 0.064(2) Uani 1 1 d . . .
H9A H 0.3078 0.4399 0.6131 0.096 Uiso 1 1 calc R . .
H9B H 0.2453 0.4281 0.5837 0.096 Uiso 1 1 calc R . .
H9C H 0.2444 0.4625 0.6363 0.096 Uiso 1 1 calc R . .
C10 C 0.2090(3) 0.5393(3) 0.5626(4) 0.063(2) Uani 1 1 d . . .
H10A H 0.1833 0.5441 0.5923 0.095 Uiso 1 1 calc R . .
H10B H 0.1909 0.5086 0.5405 0.095 Uiso 1 1 calc R . .
H10C H 0.2118 0.5785 0.5451 0.095 Uiso 1 1 calc R . .
C11 C 0.2666(3) 0.7238(3) 0.6721(3) 0.057(2) Uani 1 1 d D . .
C12 C 0.2962(7) 0.7578(8) 0.7156(7) 0.057(4) Uiso 0.50 1 d PD A 1
H12A H 0.3366 0.7727 0.7055 0.086 Uiso 0.50 1 calc PR A 1
H12B H 0.3006 0.7300 0.7440 0.086 Uiso 0.50 1 calc PR A 1
H12C H 0.2704 0.7925 0.7252 0.086 Uiso 0.50 1 calc PR A 1
C12' C 0.3089(9) 0.7745(9) 0.6929(8) 0.075(5) Uiso 0.50 1 d P A 2
H12D H 0.2876 0.8139 0.6918 0.112 Uiso 0.50 1 calc PR A 2
H12E H 0.3461 0.7768 0.6727 0.112 Uiso 0.50 1 calc PR A 2
H12F H 0.3198 0.7650 0.7275 0.112 Uiso 0.50 1 calc PR A 2
C13 C 0.2527(4) 0.7579(4) 0.6229(4) 0.085(3) Uani 1 1 d D A .
H13A H 0.2294 0.7951 0.6301 0.128 Uiso 1 1 calc R . .
H13B H 0.2288 0.7314 0.6009 0.128 Uiso 1 1 calc R . .
H13C H 0.2912 0.7688 0.6065 0.128 Uiso 1 1 calc R . .
C14 C 0.2056(4) 0.7085(4) 0.6968(4) 0.090(3) Uani 1 1 d . A .
H14A H 0.2131 0.6878 0.7286 0.135 Uiso 1 1 calc R . .
H14B H 0.1820 0.6816 0.6749 0.135 Uiso 1 1 calc R . .
H14C H 0.1827 0.7463 0.7027 0.135 Uiso 1 1 calc R . .
C15 C 0.4575(3) 0.5871(3) 0.6851(3) 0.0415(16) Uani 1 1 d . . .
H15A H 0.4668 0.6184 0.7107 0.050 Uiso 1 1 calc R . .
H15B H 0.4580 0.5468 0.7017 0.050 Uiso 1 1 calc R . .
C16 C 0.5279(3) 0.6466(3) 0.6318(3) 0.0449(17) Uani 1 1 d . . .
C17 C 0.5080(3) 0.7037(3) 0.6523(3) 0.0485(19) Uani 1 1 d . . .
H17 H 0.4788 0.7043 0.6785 0.058 Uiso 1 1 calc R . .
C18 C 0.5310(3) 0.7577(3) 0.6340(3) 0.054(2) Uani 1 1 d . . .
H18 H 0.5181 0.7950 0.6487 0.065 Uiso 1 1 calc R . .
C19 C 0.5722(3) 0.7596(3) 0.5950(4) 0.057(2) Uani 1 1 d . . .
C20 C 0.5951(3) 0.7041(3) 0.5755(3) 0.064(2) Uani 1 1 d . . .
H20 H 0.6254 0.7042 0.5501 0.076 Uiso 1 1 calc R . .
C21 C 0.5724(3) 0.6492(3) 0.5944(3) 0.058(2) Uani 1 1 d . . .
H21 H 0.5878 0.6119 0.5813 0.070 Uiso 1 1 calc R . .
C22 C 0.4298(4) 0.5574(5) 0.4200(4) 0.089(3) Uani 1 1 d . . .
H22A H 0.4518 0.5375 0.3926 0.133 Uiso 1 1 calc R . .
H22B H 0.4152 0.5976 0.4090 0.133 Uiso 1 1 calc R . .
H22C H 0.3949 0.5321 0.4299 0.133 Uiso 1 1 calc R . .
C23 C 0.4426(4) 0.6223(3) 0.5188(4) 0.068(3) Uani 1 1 d . . .
H23A H 0.4133 0.5996 0.5393 0.102 Uiso 1 1 calc R . .
H23B H 0.4210 0.6533 0.4993 0.102 Uiso 1 1 calc R . .
H23C H 0.4729 0.6421 0.5403 0.102 Uiso 1 1 calc R . .
C24 C 0.5540(4) 0.6078(4) 0.4515(4) 0.086(3) Uani 1 1 d . . .
H24A H 0.5816 0.6156 0.4796 0.129 Uiso 1 1 calc R . .
H24B H 0.5424 0.6467 0.4361 0.129 Uiso 1 1 calc R . .
H24C H 0.5747 0.5821 0.4268 0.129 Uiso 1 1 calc R . .
C25 C 0.3890(8) 0.3731(7) 0.7524(6) 0.070(3) Uiso 0.50 1 d PD B 1
H25A H 0.424(5) 0.3830(13) 0.7645(16) 0.085 Uiso 0.50 1 calc PR B 1
H25B H 0.3939(10) 0.342(4) 0.734(3) 0.085 Uiso 0.50 1 calc PR B 1
C26 C 0.3470(8) 0.3585(7) 0.7926(7) 0.070(3) Uiso 0.50 1 d PD B 1
H26A H 0.3690 0.3501 0.8241 0.085 Uiso 0.50 1 calc PR B 1
H26B H 0.3209 0.3230 0.7841 0.085 Uiso 0.50 1 calc PR B 1
C27 C 0.3092(9) 0.4183(7) 0.7959(7) 0.070(3) Uiso 0.50 1 d PD B 1
H27A H 0.3315 0.4507 0.8141 0.085 Uiso 0.50 1 calc PR B 1
H27B H 0.2689 0.4114 0.8117 0.085 Uiso 0.50 1 calc PR B 1
C28 C 0.3031(5) 0.4333(9) 0.7397(7) 0.070(3) Uiso 0.50 1 d PD B 1
H28A H 0.2740 0.4055 0.7228 0.085 Uiso 0.50 1 calc PR B 1
H28B H 0.2903 0.4762 0.7342 0.085 Uiso 0.50 1 calc PR B 1
C25' C 0.3969(9) 0.3994(12) 0.7661(6) 0.105(5) Uiso 0.50 1 d PD B 2
H25C H 0.4276 0.4295 0.7777 0.126 Uiso 0.50 1 calc PR B 2
H25D H 0.4186 0.3612 0.7570 0.126 Uiso 0.50 1 calc PR B 2
C26' C 0.3515(9) 0.3867(11) 0.8072(9) 0.105(5) Uiso 0.50 1 d PD B 2
H26C H 0.3614 0.4110 0.8373 0.126 Uiso 0.50 1 calc PR B 2
H26D H 0.3517 0.3428 0.8162 0.126 Uiso 0.50 1 calc PR B 2
C27' C 0.2899(9) 0.4051(11) 0.7864(9) 0.105(5) Uiso 0.50 1 d PD B 2
H27C H 0.2637 0.4250 0.8118 0.126 Uiso 0.50 1 calc PR B 2
H27D H 0.2680 0.3703 0.7711 0.126 Uiso 0.50 1 calc PR B 2
C28' C 0.3138(8) 0.4504(9) 0.7476(9) 0.105(5) Uiso 0.50 1 d PD B 2
H28C H 0.2815 0.4596 0.7229 0.126 Uiso 0.50 1 calc PR B 2
H28D H 0.3261 0.4891 0.7639 0.126 Uiso 0.50 1 calc PR B 2
Li1 Li 0.4048(5) 0.4393(6) 0.6655(5) 0.052(3) Uani 1 1 d . . .

loop_
_atom_site_aniso_label
_atom_site_aniso_U_11
_atom_site_aniso_U_22
_atom_site_aniso_U_33
_atom_site_aniso_U_23
_atom_site_aniso_U_13
_atom_site_aniso_U_12
Sm1 0.0379(2) 0.0320(2) 0.0378(2) 0.000 0.000 0.00032(18)
Br1 0.0877(6) 0.0704(5) 0.1145(9) 0.0162(6) 0.0035(6) -0.0306(5)
Si1 0.0698(14) 0.0665(13) 0.0376(13) 0.0106(10) -0.0094(11) -0.0114(11)
O1 0.034(2) 0.039(2) 0.050(3) 0.002(2) 0.002(2) 0.0065(17)
O2 0.061(3) 0.113(5) 0.080(5) 0.041(4) 0.024(3) 0.029(3)
N1 0.029(3) 0.043(3) 0.053(4) -0.012(3) 0.003(2) -0.003(2)
N2 0.050(5) 0.046(5) 0.042(5) 0.000 0.000 -0.002(3)
C1 0.051(4) 0.047(4) 0.027(4) 0.002(3) 0.007(3) 0.001(3)
C2 0.035(3) 0.039(3) 0.039(4) -0.003(3) 0.004(3) 0.006(3)
C3 0.035(3) 0.049(4) 0.050(5) 0.005(3) 0.000(3) 0.000(3)
C4 0.039(4) 0.054(4) 0.051(5) 0.001(4) -0.003(3) 0.004(3)
C5 0.042(4) 0.049(4) 0.045(5) -0.007(3) 0.002(3) -0.007(3)
C6 0.041(3) 0.045(4) 0.026(4) 0.000(3) 0.001(3) 0.013(3)
C7 0.040(3) 0.043(4) 0.064(6) 0.000(3) -0.009(3) -0.001(3)
C8 0.054(5) 0.071(5) 0.055(6) -0.013(4) -0.005(4) 0.002(4)
C9 0.050(4) 0.057(4) 0.084(8) 0.011(4) -0.010(4) -0.009(3)
C10 0.050(4) 0.065(5) 0.075(7) -0.003(4) -0.018(4) 0.000(3)
C11 0.052(4) 0.045(4) 0.073(7) -0.010(4) -0.003(4) 0.013(3)
C13 0.089(6) 0.053(5) 0.115(9) 0.027(5) 0.020(6) 0.020(4)
C14 0.095(7) 0.077(6) 0.098(9) -0.001(6) 0.048(6) 0.026(5)
C15 0.050(4) 0.039(4) 0.035(4) -0.011(3) -0.004(3) -0.002(3)
C16 0.036(3) 0.049(4) 0.050(5) -0.014(3) -0.007(3) -0.006(3)
C17 0.045(4) 0.041(4) 0.059(6) -0.004(4) 0.005(4) -0.002(3)
C18 0.050(4) 0.048(4) 0.065(6) -0.010(4) -0.002(4) -0.002(3)
C19 0.053(4) 0.048(4) 0.071(6) 0.017(4) -0.010(5) -0.018(3)
C20 0.050(4) 0.072(5) 0.069(7) -0.008(4) 0.014(4) -0.019(4)
C21 0.044(4) 0.061(4) 0.070(6) -0.022(5) 0.003(4) -0.007(3)
C22 0.099(7) 0.113(8) 0.054(7) -0.009(6) -0.040(6) 0.002(6)
C23 0.059(5) 0.056(5) 0.088(8) 0.009(5) -0.008(5) -0.003(4)
C24 0.100(7) 0.080(6) 0.077(8) 0.035(5) 0.024(6) -0.025(5)
Li1 0.040(6) 0.071(8) 0.046(9) 0.024(6) 0.013(6) 0.011(5)

loop_
_atom_type_symbol
_atom_type_description
_atom_type_scat_dispersion_real
_atom_type_scat_dispersion_imag
_atom_type_scat_source
C C 0.0033 0.0016 'International Tables Vol C Tables 4.2.6.8 and 6.1.1.4'
H H 0.0000 0.0000 'International Tables Vol C Tables 4.2.6.8 and 6.1.1.4'
N N 0.0061 0.0033 'International Tables Vol C Tables 4.2.6.8 and 6.1.1.4'
Br Br -0.2901 2.4595 'International Tables Vol C Tables 4.2.6.8 and 6.1.1.4'
Li Li -0.0003 0.0001 'International Tables Vol C Tables 4.2.6.8 and 6.1.1.4'
O O 0.0106 0.0060 'International Tables Vol C Tables 4.2.6.8 and 6.1.1.4'
Sm Sm -0.1638 3.4418 'International Tables Vol C Tables 4.2.6.8 and 6.1.1.4'
Si Si 0.0817 0.0704 'International Tables Vol C Tables 4.2.6.8 and 6.1.1.4'

loop_
_geom_angle_atom_site_label_1
_geom_angle_atom_site_label_2
_geom_angle_atom_site_label_3
_geom_angle
_geom_angle_site_symmetry_1
_geom_angle_site_symmetry_3
O1 Sm1 O1 142.7(2) 11_554 .
O1 Sm1 N2 108.66(12) 11_554 .
O1 Sm1 N2 108.66(12) . .
O1 Sm1 N1 77.41(16) 11_554 .
O1 Sm1 N1 80.20(16) . .
N2 Sm1 N1 127.34(15) . .
O1 Sm1 N1 80.20(16) 11_554 11_554
O1 Sm1 N1 77.41(16) . 11_554
N2 Sm1 N1 127.34(15) . 11_554
N1 Sm1 N1 105.3(3) . 11_554
O1 Sm1 Li1 36.3(2) 11_554 11_554
O1 Sm1 Li1 114.0(3) . 11_554
N2 Sm1 Li1 128.6(3) . 11_554
N1 Sm1 Li1 41.3(2) . 11_554
N1 Sm1 Li1 89.6(3) 11_554 11_554
O1 Sm1 Si1 99.75(12) 11_554 11_554
O1 Sm1 Si1 114.01(12) . 11_554
N2 Sm1 Si1 25.78(4) . 11_554
N1 Sm1 Si1 150.93(15) . 11_554
N1 Sm1 Si1 102.61(15) 11_554 11_554
Li1 Sm1 Si1 132.0(2) 11_554 11_554
N2 Si1 C22 114.2(4) . .
N2 Si1 C24 112.3(3) . .
C22 Si1 C24 107.6(5) . .
N2 Si1 C23 109.9(4) . .
C22 Si1 C23 105.7(4) . .
C24 Si1 C23 106.8(4) . .
C1 O1 Li1 118.9(6) . .
C1 O1 Sm1 128.2(4) . .
Li1 O1 Sm1 97.3(4) . .
C28' O2 C25' 100.2(15) . .
C28' O2 C25 111.5(12) . .
C25' O2 C25 28.5(12) . .
C28' O2 C28 19.6(13) . .
C25' O2 C28 106.2(12) . .
C25 O2 C28 107.7(10) . .
C28' O2 Li1 132.6(11) . .
C25' O2 Li1 121.4(10) . .
C25 O2 Li1 115.9(8) . .
C28 O2 Li1 132.2(9) . .
C16 N1 C15 116.7(5) . .
C16 N1 Li1 91.5(5) . 11_554
C15 N1 Li1 120.3(6) . 11_554
C16 N1 Sm1 124.0(5) . .
C15 N1 Sm1 111.1(4) . .
Li1 N1 Sm1 88.3(4) 11_554 .
Si1 N2 Si1 122.7(5) 11_554 .
Si1 N2 Sm1 118.6(3) 11_554 .
Si1 N2 Sm1 118.6(3) . .
O1 C1 C6 118.3(6) . .
O1 C1 C2 122.4(6) . .
C6 C1 C2 119.3(6) . .
C3 C2 C1 117.3(6) . .
C3 C2 C7 121.6(5) . .
C1 C2 C7 121.1(5) . .
C2 C3 C4 124.7(6) . .
C2 C3 H3 117.6 . .
C4 C3 H3 117.6 . .
C3 C4 C5 116.5(6) . .
C3 C4 C11 122.1(6) . .
C5 C4 C11 121.4(6) . .
C6 C5 C4 122.0(6) . .
C6 C5 H5 119.0 . .
C4 C5 H5 119.0 . .
C5 C6 C1 120.2(6) . .
C5 C6 C15 121.3(6) . .
C1 C6 C15 118.4(5) . .
C9 C7 C2 111.1(6) . .
C9 C7 C8 109.3(6) . .
C2 C7 C8 111.3(5) . .
C9 C7 C10 107.1(6) . .
C2 C7 C10 111.6(5) . .
C8 C7 C10 106.1(6) . .
C7 C8 H8A 109.5 . .
C7 C8 H8B 109.5 . .
H8A C8 H8B 109.5 . .
C7 C8 H8C 109.5 . .
H8A C8 H8C 109.5 . .
H8B C8 H8C 109.5 . .
C7 C9 H9A 109.5 . .
C7 C9 H9B 109.5 . .
H9A C9 H9B 109.5 . .
C7 C9 H9C 109.5 . .
H9A C9 H9C 109.5 . .
H9B C9 H9C 109.5 . .
C7 C10 H10A 109.5 . .
C7 C10 H10B 109.5 . .
H10A C10 H10B 109.5 . .
C7 C10 H10C 109.5 . .
H10A C10 H10C 109.5 . .
H10B C10 H10C 109.5 . .
C14 C11 C12 98.4(10) . .
C14 C11 C13 107.8(7) . .
C12 C11 C13 120.0(9) . .
C14 C11 C12' 121.5(10) . .
C12 C11 C12' 28.7(9) . .
C13 C11 C12' 94.5(10) . .
C14 C11 C4 110.2(6) . .
C12 C11 C4 112.3(8) . .
C13 C11 C4 107.6(7) . .
C12' C11 C4 113.2(9) . .
C11 C12 H12A 109.5 . .
C11 C12 H12B 109.5 . .
C11 C12 H12C 109.5 . .
C11 C12' H12D 109.5 . .
C11 C12' H12E 109.5 . .
H12D C12' H12E 109.5 . .
C11 C12' H12F 109.5 . .
H12D C12' H12F 109.5 . .
H12E C12' H12F 109.5 . .
C11 C13 H13A 109.5 . .
C11 C13 H13B 109.5 . .
H13A C13 H13B 109.5 . .
C11 C13 H13C 109.5 . .
H13A C13 H13C 109.5 . .
H13B C13 H13C 109.5 . .
C11 C14 H14A 109.5 . .
C11 C14 H14B 109.5 . .
H14A C14 H14B 109.5 . .
C11 C14 H14C 109.5 . .
H14A C14 H14C 109.5 . .
H14B C14 H14C 109.5 . .
N1 C15 C6 115.3(6) . .
N1 C15 H15A 108.5 . .
C6 C15 H15A 108.5 . .
N1 C15 H15B 108.5 . .
C6 C15 H15B 108.5 . .
H15A C15 H15B 107.5 . .
C21 C16 N1 118.0(6) . .
C21 C16 C17 116.8(6) . .
N1 C16 C17 125.2(6) . .
C21 C16 Li1 83.2(5) . 11_554
N1 C16 Li1 54.8(4) . 11_554
C17 C16 Li1 133.0(6) . 11_554
C18 C17 C16 120.2(7) . .
C18 C17 H17 119.9 . .
C16 C17 H17 119.9 . .
C17 C18 C19 122.3(7) . .
C17 C18 H18 118.8 . .
C19 C18 H18 118.8 . .
C18 C19 C20 119.1(6) . .
C18 C19 Br1 121.3(6) . .
C20 C19 Br1 119.6(6) . .
C21 C20 C19 118.6(7) . .
C21 C20 H20 120.7 . .
C19 C20 H20 120.7 . .
C20 C21 C16 122.8(7) . .
C20 C21 Li1 142.1(6) . 11_554
C16 C21 Li1 66.6(5) . 11_554
C20 C21 H21 118.6 . .
C16 C21 H21 118.6 . .
Li1 C21 H21 65.8 11_554 .
Si1 C22 H22A 109.5 . .
Si1 C22 H22B 109.5 . .
H22A C22 H22B 109.5 . .
Si1 C22 H22C 109.5 . .
H22A C22 H22C 109.5 . .
H22B C22 H22C 109.5 . .
Si1 C23 H23A 109.5 . .
Si1 C23 H23B 109.5 . .
H23A C23 H23B 109.5 . .
Si1 C23 H23C 109.5 . .
H23A C23 H23C 109.5 . .
H23B C23 H23C 109.5 . .
Si1 C24 H24A 109.5 . .
Si1 C24 H24B 109.5 . .
H24A C24 H24B 109.5 . .
Si1 C24 H24C 109.5 . .
H24A C24 H24C 109.5 . .
H24B C24 H24C 109.5 . .
O2 C25 C26 109.6(12) . .
O2 C25 H25A 109.8 . .
O2 C25 H25B 109.8 . .
C25 C26 C27 101.2(13) . .
C25 C26 H26A 111.5 . .
C27 C26 H26A 111.5 . .
C25 C26 H26B 111.5 . .
C27 C26 H26B 111.5 . .
H26A C26 H26B 109.3 . .
C26 C27 C28 99.8(14) . .
C26 C27 H27A 111.8 . .
C28 C27 H27A 111.8 . .
C26 C27 H27B 111.8 . .
C28 C27 H27B 111.8 . .
H27A C27 H27B 109.5 . .
O2 C28 C27 100.0(12) . .
O2 C28 H28A 111.8 . .
C27 C28 H28A 111.8 . .
O2 C28 H28B 111.8 . .
C27 C28 H28B 111.8 . .
H28A C28 H28B 109.5 . .
O2 C25' C26' 109.1(16) . .
O2 C25' H25C 109.9 . .
C26' C25' H25C 109.9 . .
O2 C25' H25D 109.9 . .
C26' C25' H25D 109.9 . .
H25C C25' H25D 108.3 . .
C25' C26' C27' 105.5(18) . .
C25' C26' H26C 110.6 . .
C27' C26' H26C 110.6 . .
C25' C26' H26D 110.6 . .
C27' C26' H26D 110.6 . .
H26C C26' H26D 108.8 . .
C26' C27' C28' 96.9(18) . .
C26' C27' H27C 112.4 . .
C28' C27' H27C 112.4 . .
C26' C27' H27D 112.4 . .
C28' C27' H27D 112.4 . .
H27C C27' H27D 109.9 . .
O2 C28' C27' 107.5(15) . .
O2 C28' H28C 110.2 . .
C27' C28' H28C 110.2 . .
O2 C28' H28D 110.2 . .
C27' C28' H28D 110.2 . .
H28C C28' H28D 108.5 . .
O2 Li1 O1 133.2(7) . .
O2 Li1 N1 126.0(7) . 11_554
O1 Li1 N1 96.5(5) . 11_554
O2 Li1 C16 115.6(6) . 11_554
O1 Li1 C16 110.8(6) . 11_554
N1 Li1 C16 33.7(3) 11_554 11_554
O2 Li1 C21 122.6(6) . 11_554
O1 Li1 C21 95.0(6) . 11_554
N1 Li1 C21 57.7(4) 11_554 11_554
C16 Li1 C21 30.2(3) 11_554 11_554

loop_
_geom_bond_atom_site_label_1
_geom_bond_atom_site_label_2
_geom_bond_distance
_geom_bond_site_symmetry_2
Sm1 O1 2.285(4) 11_554
Sm1 O1 2.285(4) .
Sm1 N2 2.291(9) .
Sm1 N1 2.412(5) .
Sm1 N1 2.412(5) 11_554
Sm1 Li1 3.130(11) 11_554
Sm1 Si1 3.456(3) 11_554
Br1 C19 1.889(6) .
Si1 N2 1.713(5) .
Si1 C22 1.869(8) .
Si1 C24 1.877(8) .
Si1 C23 1.882(9) .
O1 C1 1.363(7) .
O1 Li1 1.868(12) .
O2 C28' 1.413(9) .
O2 C25' 1.415(9) .
O2 C25 1.418(9) .
O2 C28 1.427(9) .
O2 Li1 1.804(13) .
N1 C16 1.403(8) .
N1 C15 1.469(8) .
N1 Li1 2.067(12) 11_554
N2 Si1 1.713(5) 11_554
C1 C6 1.412(9) .
C1 C2 1.420(9) .
C2 C3 1.384(8) .
C2 C7 1.526(9) .
C3 C4 1.390(10) .
C3 H3 0.9400 .
C4 C5 1.394(9) .
C4 C11 1.545(9) .
C5 C6 1.381(9) .
C5 H5 0.9400 .
C6 C15 1.527(9) .
C7 C9 1.515(9) .
C7 C8 1.549(11) .
C7 C10 1.554(9) .
C8 H8A 0.9700 .
C8 H8B 0.9700 .
C8 H8C 0.9700 .
C9 H9A 0.9700 .
C9 H9B 0.9700 .
C9 H9C 0.9700 .
C10 H10A 0.9700 .
C10 H10B 0.9700 .
C10 H10C 0.9700 .
C11 C14 1.510(11) .
C11 C12 1.512(14) .
C11 C13 1.532(10) .
C11 C12' 1.534(19) .
C12 H12A 0.9700 .
C12 H12B 0.9700 .
C12 H12C 0.9700 .
C12' H12D 0.9700 .
C12' H12E 0.9700 .
C12' H12F 0.9700 .
C13 H13A 0.9700 .
C13 H13B 0.9700 .
C13 H13C 0.9700 .
C14 H14A 0.9700 .
C14 H14B 0.9700 .
C14 H14C 0.9700 .
C15 H15A 0.9800 .
C15 H15B 0.9800 .
C16 C21 1.387(10) .
C16 C17 1.418(9) .
C16 Li1 2.528(14) 11_554
C17 C18 1.360(10) .
C17 H17 0.9400 .
C18 C19 1.368(11) .
C18 H18 0.9400 .
C19 C20 1.400(10) .
C20 C21 1.381(10) .
C20 H20 0.9400 .
C21 Li1 2.736(16) 11_554
C21 H21 0.9400 .
C22 H22A 0.9700 .
C22 H22B 0.9700 .
C22 H22C 0.9700 .
C23 H23A 0.9700 .
C23 H23B 0.9700 .
C23 H23C 0.9700 .
C24 H24A 0.9700 .
C24 H24B 0.9700 .
C24 H24C 0.9700 .
C25 C26 1.437(16) .
C25 H25A 0.8501 .
C25 H25B 0.8501 .
C26 C27 1.534(16) .
C26 H26A 0.9800 .
C26 H26B 0.9800 .
C27 C28 1.534(16) .
C27 H27A 0.9800 .
C27 H27B 0.9800 .
C28 H28A 0.9800 .
C28 H28B 0.9800 .
C25' C26' 1.496(17) .
C25' H25C 0.9800 .
C25' H25D 0.9800 .
C26' C27' 1.496(17) .
C26' H26C 0.9800 .
C26' H26D 0.9800 .
C27' C28' 1.514(17) .
C27' H27C 0.9800 .
C27' H27D 0.9800 .
C28' H28C 0.9800 .
C28' H28D 0.9800 .
Li1 N1 2.067(12) 11_554
Li1 C16 2.528(14) 11_554
Li1 C21 2.736(16) 11_554

loop_
_geom_torsion_atom_site_label_1
_geom_torsion_atom_site_label_2
_geom_torsion_atom_site_label_3
_geom_torsion_atom_site_label_4
_geom_torsion
_geom_torsion_site_symmetry_1
_geom_torsion_site_symmetry_4
O1 Sm1 O1 C1 86.9(5) 11_554 .
N2 Sm1 O1 C1 -93.1(5) . .
N1 Sm1 O1 C1 33.2(5) . .
N1 Sm1 O1 C1 141.4(5) 11_554 .
Li1 Sm1 O1 C1 57.5(6) 11_554 .
Si1 Sm1 O1 C1 -120.2(5) 11_554 .
O1 Sm1 O1 Li1 -49.2(5) 11_554 .
N2 Sm1 O1 Li1 130.8(5) . .
N1 Sm1 O1 Li1 -103.0(5) . .
N1 Sm1 O1 Li1 5.3(5) 11_554 .
Li1 Sm1 O1 Li1 -78.6(7) 11_554 .
Si1 Sm1 O1 Li1 103.6(5) 11_554 .
O1 Sm1 N1 C16 85.9(5) 11_554 .
O1 Sm1 N1 C16 -124.1(5) . .
N2 Sm1 N1 C16 -18.1(5) . .
N1 Sm1 N1 C16 161.9(5) 11_554 .
Li1 Sm1 N1 C16 90.7(6) 11_554 .
Si1 Sm1 N1 C16 -1.5(6) 11_554 .
O1 Sm1 N1 C15 -126.7(4) 11_554 .
O1 Sm1 N1 C15 23.2(4) . .
N2 Sm1 N1 C15 129.3(4) . .
N1 Sm1 N1 C15 -50.7(4) 11_554 .
Li1 Sm1 N1 C15 -122.0(7) 11_554 .
Si1 Sm1 N1 C15 145.8(3) 11_554 .
O1 Sm1 N1 Li1 -4.7(4) 11_554 11_554
O1 Sm1 N1 Li1 145.2(4) . 11_554
N2 Sm1 N1 Li1 -108.7(4) . 11_554
N1 Sm1 N1 Li1 71.3(4) 11_554 11_554
Si1 Sm1 N1 Li1 -92.2(5) 11_554 11_554
C22 Si1 N2 Si1 43.3(4) . 11_554
C24 Si1 N2 Si1 -79.5(4) . 11_554
C23 Si1 N2 Si1 161.8(3) . 11_554
C22 Si1 N2 Sm1 -136.7(4) . .
C24 Si1 N2 Sm1 100.5(4) . .
C23 Si1 N2 Sm1 -18.2(3) . .
O1 Sm1 N2 Si1 73.25(13) 11_554 11_554
O1 Sm1 N2 Si1 -106.75(13) . 11_554
N1 Sm1 N2 Si1 161.44(16) . 11_554
N1 Sm1 N2 Si1 -18.56(16) 11_554 11_554
Li1 Sm1 N2 Si1 108.3(3) 11_554 11_554
O1 Sm1 N2 Si1 -106.75(13) 11_554 .
O1 Sm1 N2 Si1 73.25(13) . .
N1 Sm1 N2 Si1 -18.56(16) . .
N1 Sm1 N2 Si1 161.44(16) 11_554 .
Li1 Sm1 N2 Si1 -71.7(3) 11_554 .
Si1 Sm1 N2 Si1 180.000(2) 11_554 .
Li1 O1 C1 C6 78.1(8) . .
Sm1 O1 C1 C6 -50.1(8) . .
Li1 O1 C1 C2 -100.8(8) . .
Sm1 O1 C1 C2 130.9(5) . .
O1 C1 C2 C3 -178.6(6) . .
C6 C1 C2 C3 2.5(9) . .
O1 C1 C2 C7 2.1(10) . .
C6 C1 C2 C7 -176.9(6) . .
C1 C2 C3 C4 -1.0(11) . .
C7 C2 C3 C4 178.4(7) . .
C2 C3 C4 C5 -1.1(11) . .
C2 C3 C4 C11 179.0(7) . .
C3 C4 C5 C6 1.8(11) . .
C11 C4 C5 C6 -178.4(7) . .
C4 C5 C6 C1 -0.3(10) . .
C4 C5 C6 C15 177.8(7) . .
O1 C1 C6 C5 179.1(6) . .
C2 C1 C6 C5 -1.9(10) . .
O1 C1 C6 C15 0.9(9) . .
C2 C1 C6 C15 179.9(6) . .
C3 C2 C7 C9 -118.6(7) . .
C1 C2 C7 C9 60.7(8) . .
C3 C2 C7 C8 119.3(7) . .
C1 C2 C7 C8 -61.4(8) . .
C3 C2 C7 C10 0.9(9) . .
C1 C2 C7 C10 -179.8(6) . .
C3 C4 C11 C14 58.7(10) . .
C5 C4 C11 C14 -121.1(8) . .
C3 C4 C11 C12 167.4(10) . .
C5 C4 C11 C12 -12.5(13) . .
C3 C4 C11 C13 -58.5(9) . .
C5 C4 C11 C13 121.6(8) . .
C3 C4 C11 C12' -161.5(11) . .
C5 C4 C11 C12' 18.6(13) . .
C16 N1 C15 C6 80.0(7) . .
Li1 N1 C15 C6 -170.9(5) 11_554 .
Sm1 N1 C15 C6 -70.0(6) . .
C5 C6 C15 N1 -113.0(7) . .
C1 C6 C15 N1 65.1(8) . .
C15 N1 C16 C21 -177.3(6) . .
Li1 N1 C16 C21 57.4(7) 11_554 .
Sm1 N1 C16 C21 -31.6(8) . .
C15 N1 C16 C17 3.7(10) . .
Li1 N1 C16 C17 -121.6(8) 11_554 .
Sm1 N1 C16 C17 149.4(6) . .
C15 N1 C16 Li1 125.3(7) . 11_554
Sm1 N1 C16 Li1 -89.0(5) . 11_554
C21 C16 C17 C18 2.0(11) . .
N1 C16 C17 C18 -178.9(7) . .
Li1 C16 C17 C18 108.9(10) 11_554 .
C16 C17 C18 C19 1.8(12) . .
C17 C18 C19 C20 -4.8(12) . .
C17 C18 C19 Br1 177.1(6) . .
C18 C19 C20 C21 3.9(12) . .
Br1 C19 C20 C21 -178.0(6) . .
C19 C20 C21 C16 0.0(12) . .
C19 C20 C21 Li1 -93.4(11) . 11_554
N1 C16 C21 C20 178.0(7) . .
C17 C16 C21 C20 -2.9(11) . .
Li1 C16 C21 C20 -138.1(8) 11_554 .
N1 C16 C21 Li1 -43.9(6) . 11_554
C17 C16 C21 Li1 135.2(7) . 11_554
C28' O2 C25 C26 11(2) . .
C25' O2 C25 C26 81(3) . .
C28 O2 C25 C26 -10.0(19) . .
Li1 O2 C25 C26 -169.9(12) . .
O2 C25 C26 C27 -19.7(19) . .
C25 C26 C27 C28 39.4(19) . .
C28' O2 C28 C27 -70(4) . .
C25' O2 C28 C27 5.1(19) . .
C25 O2 C28 C27 34.9(18) . .
Li1 O2 C28 C27 -169.7(10) . .
C26 C27 C28 O2 -45.3(18) . .
C28' O2 C25' C26' 27(2) . .
C25 O2 C25' C26' -89(3) . .
C28 O2 C25' C26' 8(2) . .
Li1 O2 C25' C26' -176.4(15) . .
O2 C25' C26' C27' -1(3) . .
C25' C26' C27' C28' -24(3) . .
C25' O2 C28' C27' -45(2) . .
C25 O2 C28' C27' -18(2) . .
C28 O2 C28' C27' 65(4) . .
Li1 O2 C28' C27' 162.7(13) . .
C26' C27' C28' O2 44(3) . .
C28' O2 Li1 O1 10(2) . .
C25' O2 Li1 O1 -137.9(16) . .
C25 O2 Li1 O1 -169.8(12) . .
C28 O2 Li1 O1 36.3(18) . .
C28' O2 Li1 N1 160.4(16) . 11_554
C25' O2 Li1 N1 12.9(18) . 11_554
C25 O2 Li1 N1 -19.0(15) . 11_554
C28 O2 Li1 N1 -172.9(12) . 11_554
C28' O2 Li1 C16 -162.0(15) . 11_554
C25' O2 Li1 C16 50.5(16) . 11_554
C25 O2 Li1 C16 18.6(13) . 11_554
C28 O2 Li1 C16 -135.3(12) . 11_554
C28' O2 Li1 C21 -128.2(16) . 11_554
C25' O2 Li1 C21 84.3(16) . 11_554
C25 O2 Li1 C21 52.4(13) . 11_554
C28 O2 Li1 C21 -101.5(13) . 11_554
C1 O1 Li1 O2 9.0(13) . .
Sm1 O1 Li1 O2 150.5(10) . .
C1 O1 Li1 N1 -147.6(5) . 11_554
Sm1 O1 Li1 N1 -6.1(6) . 11_554
C1 O1 Li1 C16 -179.1(5) . 11_554
Sm1 O1 Li1 C16 -37.6(6) . 11_554
C1 O1 Li1 C21 154.4(5) . 11_554
Sm1 O1 Li1 C21 -64.1(4) . 11_554
